data_2212004
loop_
_publ_author_name
'Chen-Yi Wang'

_publ_section_title
;
 Bis{2-[2-(isopropylamino)ethyliminomethyl]-4-nitrophenolato}copper(II)
 dinitrate
;
_journal_coeditor_code AT2206
_journal_issue 2
_journal_name_full 'Acta Crystallographica Section E'
_journal_page_first m489
_journal_page_last m491
_journal_paper_doi 10.1107/S1600536807001353
_journal_volume 63
_journal_year 2007
_chemical_formula_iupac '[Cu (C12 H17 N3 O3)2] (N O3)2'
_chemical_formula_moiety 'C24 H34 Cu N6 O6 2+, 2(N O3 -)'
_chemical_formula_sum 'C24 H34 Cu N8 O12'
_chemical_formula_weight 690.13
_chemical_name_systematic
;
Bis{4-nitro-2-[2-(isopropylamino)ethyliminomethyl]phenolato}copper(II)
dinitrate
;
_space_group_IT_number 14
_symmetry_cell_setting monoclinic
_symmetry_space_group_name_Hall '-P 2yn'
_symmetry_space_group_name_H-M 'P 1 21/n 1'
_atom_sites_solution_hydrogens geom
_atom_sites_solution_primary direct
_atom_sites_solution_secondary difmap
_audit_creation_method SHELXL-97
_cell_angle_alpha 90.00
_cell_angle_beta 95.434(2)
_cell_angle_gamma 90.00
_cell_formula_units_Z 2
_cell_length_a 7.7100(10)
_cell_length_b 21.608(2)
_cell_length_c 9.0750(10)
_cell_measurement_reflns_used 2520
_cell_measurement_temperature 298(2)
_cell_measurement_theta_max 24.9
_cell_measurement_theta_min 2.4
_cell_volume 1505.1(3)
_computing_cell_refinement 'SAINT (Bruker, 2000)'
_computing_data_collection 'SMART (Bruker, 2000)'
_computing_data_reduction SAINT
_computing_molecular_graphics SHELXTL
_computing_publication_material SHELXTL
_computing_structure_refinement SHELXTL
_computing_structure_solution 'SHELXTL (Bruker, 2000)'
_diffrn_ambient_temperature 298(2)
_diffrn_measured_fraction_theta_full 0.982
_diffrn_measured_fraction_theta_max 0.982
_diffrn_measurement_device_type 'Bruker SMART CCD area-detector'
_diffrn_measurement_method \w
_diffrn_radiation_monochromator graphite
_diffrn_radiation_source 'fine-focus sealed tube'
_diffrn_radiation_type MoK\a
_diffrn_radiation_wavelength 0.71073
_diffrn_reflns_av_R_equivalents 0.0348
_diffrn_reflns_av_sigmaI/netI 0.0406
_diffrn_reflns_limit_h_max 9
_diffrn_reflns_limit_h_min -9
_diffrn_reflns_limit_k_max 27
_diffrn_reflns_limit_k_min -27
_diffrn_reflns_limit_l_max 11
_diffrn_reflns_limit_l_min -11
_diffrn_reflns_number 11622
_diffrn_reflns_theta_full 27.50
_diffrn_reflns_theta_max 27.50
_diffrn_reflns_theta_min 1.88
_diffrn_standards_number 0
_exptl_absorpt_coefficient_mu 0.800
_exptl_absorpt_correction_T_max 0.9535
_exptl_absorpt_correction_T_min 0.8693
_exptl_absorpt_correction_type multi-scan
_exptl_absorpt_process_details '(SADABS; Bruker, 2000)'
_exptl_crystal_colour blue
_exptl_crystal_density_diffrn 1.523
_exptl_crystal_density_method 'not measured'
_exptl_crystal_description block
_exptl_crystal_F_000 718
_exptl_crystal_size_max 0.18
_exptl_crystal_size_mid 0.12
_exptl_crystal_size_min 0.06
_refine_diff_density_max 0.396
_refine_diff_density_min -0.260
_refine_ls_extinction_method none
_refine_ls_goodness_of_fit_ref 1.042
_refine_ls_hydrogen_treatment constr
_refine_ls_matrix_type full
_refine_ls_number_parameters 207
_refine_ls_number_reflns 3394
_refine_ls_number_restraints 0
_refine_ls_restrained_S_all 1.042
_refine_ls_R_factor_all 0.0654
_refine_ls_R_factor_gt 0.0480
_refine_ls_shift/su_max 0.000
_refine_ls_shift/su_mean 0.000
_refine_ls_structure_factor_coef Fsqd
_refine_ls_weighting_details 'calc w=1/[\s^2^(Fo^2^)+(0.0565P)^2^+0.6314P] where P=(Fo^2^+2Fc^2^)/3'
_refine_ls_weighting_scheme calc
_refine_ls_wR_factor_gt 0.1138
_refine_ls_wR_factor_ref 0.1232
_reflns_number_gt 2630
_reflns_number_total 3394
_reflns_threshold_expression I>2\s(I)
_cod_data_source_file at2206.cif
_cod_data_source_block I
_cod_original_sg_symbol_H-M 'P 21/n'
_cod_database_code 2212004
_cod_database_fobs_code 2212004

loop_
_symmetry_equiv_pos_as_xyz
'x, y, z'
'-x+1/2, y+1/2, -z+1/2'
'-x, -y, -z'
'x-1/2, -y-1/2, z-1/2'

loop_
_atom_site_type_symbol
_atom_site_label
_atom_site_fract_x
_atom_site_fract_y
_atom_site_fract_z
_atom_site_U_iso_or_equiv
_atom_site_adp_type
_atom_site_calc_flag
_atom_site_refinement_flags
_atom_site_occupancy
Cu Cu1 1.0000 1.0000 0.5000 0.03829(16) Uani d S 1
O O1 0.9944(3) 1.06093(9) 0.3494(2) 0.0565(6) Uani d . 1
O O2 0.7860(3) 1.09947(14) -0.3200(3) 0.0824(8) Uani d . 1
O O3 0.6231(4) 1.02057(12) -0.2817(3) 0.0881(9) Uani d . 1
O O4 0.1580(4) 0.25815(12) 0.4210(3) 0.0854(8) Uani d . 1
O O5 0.1065(4) 0.25720(12) 0.1863(3) 0.0917(9) Uani d . 1
O O6 0.0009(3) 0.32855(11) 0.3104(3) 0.0739(7) Uani d . 1
N N1 0.8464(3) 0.94340(9) 0.3698(2) 0.0349(5) Uani d . 1
N N2 0.5724(3) 0.82970(9) 0.5556(2) 0.0396(5) Uani d . 1
H H2A 0.6600 0.8049 0.5921 0.048 Uiso calc R 1
H H2B 0.5230 0.8122 0.4720 0.048 Uiso calc R 1
N N3 0.7305(4) 1.06067(13) -0.2390(3) 0.0595(7) Uani d . 1
N N4 0.0882(3) 0.28118(11) 0.3062(3) 0.0525(6) Uani d . 1
C C1 0.8225(3) 1.01080(11) 0.1529(3) 0.0373(6) Uani d . 1
C C2 0.9265(4) 1.06014(12) 0.2137(3) 0.0410(6) Uani d . 1
C C3 0.9583(4) 1.11024(13) 0.1198(3) 0.0503(7) Uani d . 1
H H3 1.0244 1.1435 0.1580 0.060 Uiso calc R 1
C C4 0.8944(4) 1.11087(13) -0.0254(3) 0.0504(7) Uani d . 1
H H4 0.9182 1.1439 -0.0859 0.060 Uiso calc R 1
C C5 0.7934(4) 1.06165(13) -0.0821(3) 0.0457(7) Uani d . 1
C C6 0.7552(4) 1.01276(12) 0.0047(3) 0.0432(6) Uani d . 1
H H6 0.6846 0.9808 -0.0350 0.052 Uiso calc R 1
C C7 0.7897(3) 0.95576(11) 0.2360(3) 0.0386(6) Uani d . 1
H H7 0.7194 0.9259 0.1867 0.046 Uiso calc R 1
C C8 0.7961(3) 0.88219(11) 0.4234(3) 0.0385(6) Uani d . 1
H H8A 0.8943 0.8632 0.4812 0.046 Uiso calc R 1
H H8B 0.7610 0.8554 0.3401 0.046 Uiso calc R 1
C C9 0.6465(4) 0.89043(11) 0.5180(3) 0.0421(6) Uani d . 1
H H9A 0.6872 0.9121 0.6083 0.051 Uiso calc R 1
H H9B 0.5564 0.9154 0.4650 0.051 Uiso calc R 1
C C10 0.4388(4) 0.83287(14) 0.6661(3) 0.0526(7) Uani d . 1
H H10 0.3463 0.8616 0.6294 0.063 Uiso calc R 1
C C11 0.5199(5) 0.85551(18) 0.8123(4) 0.0748(10) Uani d . 1
H H11A 0.6127 0.8282 0.8479 0.112 Uiso calc R 1
H H11B 0.4335 0.8565 0.8819 0.112 Uiso calc R 1
H H11C 0.5654 0.8964 0.8010 0.112 Uiso calc R 1
C C12 0.3611(6) 0.7688(2) 0.6795(5) 0.1011(16) Uani d . 1
H H12A 0.3071 0.7560 0.5847 0.152 Uiso calc R 1
H H12B 0.2754 0.7699 0.7496 0.152 Uiso calc R 1
H H12C 0.4515 0.7401 0.7125 0.152 Uiso calc R 1

loop_
_atom_site_aniso_label
_atom_site_aniso_U_11
_atom_site_aniso_U_22
_atom_site_aniso_U_33
_atom_site_aniso_U_12
_atom_site_aniso_U_13
_atom_site_aniso_U_23
Cu1 0.0404(3) 0.0332(2) 0.0394(3) -0.00963(19) -0.00617(18) 0.00462(18)
O1 0.0723(15) 0.0435(11) 0.0485(11) -0.0237(10) -0.0214(10) 0.0129(9)
O2 0.0758(17) 0.125(2) 0.0481(13) 0.0210(16) 0.0153(12) 0.0313(14)
O3 0.143(3) 0.0625(15) 0.0515(14) 0.0137(17) -0.0290(15) -0.0055(12)
O4 0.105(2) 0.0807(17) 0.0663(15) 0.0351(16) -0.0118(14) 0.0210(13)
O5 0.129(3) 0.0749(17) 0.0721(17) -0.0082(17) 0.0159(17) -0.0148(14)
O6 0.0619(15) 0.0629(14) 0.0944(18) 0.0184(12) -0.0058(13) 0.0155(13)
N1 0.0325(11) 0.0310(10) 0.0403(11) -0.0059(8) -0.0006(9) 0.0022(8)
N2 0.0428(13) 0.0339(11) 0.0420(12) -0.0046(9) 0.0039(10) 0.0009(9)
N3 0.0722(19) 0.0645(17) 0.0409(14) 0.0301(15) 0.0012(13) 0.0020(13)
N4 0.0532(16) 0.0464(14) 0.0566(15) -0.0058(12) -0.0015(12) 0.0025(12)
C1 0.0352(14) 0.0342(13) 0.0417(13) 0.0018(10) 0.0000(11) 0.0013(10)
C2 0.0393(15) 0.0387(14) 0.0441(14) -0.0033(11) -0.0015(11) 0.0053(11)
C3 0.0516(17) 0.0425(15) 0.0553(17) -0.0061(13) -0.0031(14) 0.0098(12)
C4 0.0495(18) 0.0476(16) 0.0544(17) 0.0069(13) 0.0067(14) 0.0186(13)
C5 0.0464(16) 0.0522(16) 0.0387(14) 0.0168(13) 0.0047(12) 0.0035(12)
C6 0.0455(16) 0.0390(14) 0.0440(15) 0.0069(11) -0.0022(12) -0.0040(11)
C7 0.0346(14) 0.0354(13) 0.0450(14) -0.0042(10) -0.0011(11) -0.0047(10)
C8 0.0404(14) 0.0303(12) 0.0441(14) -0.0075(10) 0.0006(11) -0.0008(10)
C9 0.0461(16) 0.0295(12) 0.0512(15) -0.0036(11) 0.0067(12) 0.0013(11)
C10 0.0489(17) 0.0531(17) 0.0579(18) -0.0046(14) 0.0160(14) 0.0025(13)
C11 0.088(3) 0.081(2) 0.058(2) -0.016(2) 0.0251(19) -0.0086(18)
C12 0.118(4) 0.092(3) 0.102(3) -0.059(3) 0.056(3) -0.013(2)

loop_
_atom_type_symbol
_atom_type_description
_atom_type_scat_dispersion_real
_atom_type_scat_dispersion_imag
_atom_type_scat_source
C C 0.0033 0.0016 'International Tables Vol C Tables 4.2.6.8 and 6.1.1.4'
H H 0.0000 0.0000 'International Tables Vol C Tables 4.2.6.8 and 6.1.1.4'
N N 0.0061 0.0033 'International Tables Vol C Tables 4.2.6.8 and 6.1.1.4'
O O 0.0106 0.0060 'International Tables Vol C Tables 4.2.6.8 and 6.1.1.4'
Cu Cu 0.3201 1.2651 'International Tables Vol C Tables 4.2.6.8 and 6.1.1.4'

loop_
_geom_angle_atom_site_label_1
_geom_angle_atom_site_label_2
_geom_angle_atom_site_label_3
_geom_angle_site_symmetry_1
_geom_angle_site_symmetry_3
_geom_angle
_geom_angle_publ_flag
O1 Cu1 O1 . 3_776 180.0 y
O1 Cu1 N1 . 3_776 88.45(8) y
O1 Cu1 N1 3_776 3_776 91.55(8) ?
O1 Cu1 N1 . . 91.55(8) y
O1 Cu1 N1 3_776 . 88.45(8) ?
N1 Cu1 N1 3_776 . 180.0 y
C2 O1 Cu1 . . 131.12(17) ?
C7 N1 C8 . . 115.1(2) ?
C7 N1 Cu1 . . 124.12(17) ?
C8 N1 Cu1 . . 120.78(16) ?
C9 N2 C10 . . 114.6(2) ?
C9 N2 H2A . . 108.6 ?
C10 N2 H2A . . 108.6 ?
C9 N2 H2B . . 108.6 ?
C10 N2 H2B . . 108.6 ?
H2A N2 H2B . . 107.6 ?
O2 N3 O3 . . 123.8(3) ?
O2 N3 C5 . . 118.4(3) ?
O3 N3 C5 . . 117.8(3) ?
O5 N4 O6 . . 119.3(3) ?
O5 N4 O4 . . 120.2(3) ?
O6 N4 O4 . . 120.5(3) ?
C6 C1 C2 . . 119.9(2) ?
C6 C1 C7 . . 117.5(2) ?
C2 C1 C7 . . 122.6(2) ?
O1 C2 C3 . . 119.1(2) ?
O1 C2 C1 . . 123.1(2) ?
C3 C2 C1 . . 117.8(2) ?
C4 C3 C2 . . 121.5(3) ?
C4 C3 H3 . . 119.2 ?
C2 C3 H3 . . 119.2 ?
C3 C4 C5 . . 119.3(3) ?
C3 C4 H4 . . 120.3 ?
C5 C4 H4 . . 120.3 ?
C6 C5 C4 . . 121.5(3) ?
C6 C5 N3 . . 118.8(3) ?
C4 C5 N3 . . 119.7(3) ?
C5 C6 C1 . . 119.9(3) ?
C5 C6 H6 . . 120.1 ?
C1 C6 H6 . . 120.1 ?
N1 C7 C1 . . 127.4(2) ?
N1 C7 H7 . . 116.3 ?
C1 C7 H7 . . 116.3 ?
N1 C8 C9 . . 108.7(2) ?
N1 C8 H8A . . 109.9 ?
C9 C8 H8A . . 109.9 ?
N1 C8 H8B . . 109.9 ?
C9 C8 H8B . . 109.9 ?
H8A C8 H8B . . 108.3 ?
N2 C9 C8 . . 111.0(2) ?
N2 C9 H9A . . 109.4 ?
C8 C9 H9A . . 109.4 ?
N2 C9 H9B . . 109.4 ?
C8 C9 H9B . . 109.4 ?
H9A C9 H9B . . 108.0 ?
C11 C10 N2 . . 110.6(3) ?
C11 C10 C12 . . 111.3(3) ?
N2 C10 C12 . . 108.2(3) ?
C11 C10 H10 . . 108.9 ?
N2 C10 H10 . . 108.9 ?
C12 C10 H10 . . 108.9 ?
C10 C11 H11A . . 109.5 ?
C10 C11 H11B . . 109.5 ?
H11A C11 H11B . . 109.5 ?
C10 C11 H11C . . 109.5 ?
H11A C11 H11C . . 109.5 ?
H11B C11 H11C . . 109.5 ?
C10 C12 H12A . . 109.5 ?
C10 C12 H12B . . 109.5 ?
H12A C12 H12B . . 109.5 ?
C10 C12 H12C . . 109.5 ?
H12A C12 H12C . . 109.5 ?
H12B C12 H12C . . 109.5 ?

loop_
_geom_bond_atom_site_label_1
_geom_bond_atom_site_label_2
_geom_bond_site_symmetry_2
_geom_bond_distance
_geom_bond_publ_flag
Cu1 O1 . 1.895(2) y
Cu1 O1 3_776 1.895(2) ?
Cu1 N1 3_776 2.007(2) ?
Cu1 N1 . 2.007(2) y
O1 C2 . 1.292(3) ?
O2 N3 . 1.219(3) ?
O3 N3 . 1.235(4) ?
O4 N4 . 1.232(3) ?
O5 N4 . 1.226(3) ?
O6 N4 . 1.228(3) ?
N1 C7 . 1.279(3) ?
N1 C8 . 1.474(3) ?
N2 C9 . 1.484(3) ?
N2 C10 . 1.505(4) ?
N2 H2A . 0.9000 ?
N2 H2B . 0.9000 ?
N3 C5 . 1.461(4) ?
C1 C6 . 1.396(4) ?
C1 C2 . 1.414(4) ?
C1 C7 . 1.443(3) ?
C2 C3 . 1.413(4) ?
C3 C4 . 1.362(4) ?
C3 H3 . 0.9300 ?
C4 C5 . 1.388(4) ?
C4 H4 . 0.9300 ?
C5 C6 . 1.366(4) ?
C6 H6 . 0.9300 ?
C7 H7 . 0.9300 ?
C8 C9 . 1.512(3) ?
C8 H8A . 0.9700 ?
C8 H8B . 0.9700 ?
C9 H9A . 0.9700 ?
C9 H9B . 0.9700 ?
C10 C11 . 1.494(5) ?
C10 C12 . 1.517(4) ?
C10 H10 . 0.9800 ?
C11 H11A . 0.9600 ?
C11 H11B . 0.9600 ?
C11 H11C . 0.9600 ?
C12 H12A . 0.9600 ?
C12 H12B . 0.9600 ?
C12 H12C . 0.9600 ?

loop_
_geom_hbond_atom_site_label_D
_geom_hbond_atom_site_label_H
_geom_hbond_atom_site_label_A
_geom_hbond_site_symmetry_A
_geom_hbond_distance_DH
_geom_hbond_distance_HA
_geom_hbond_distance_DA
_geom_hbond_angle_DHA
N2 H2B O5 2 0.90 2.05 2.933(4) 167
N2 H2A O4 3_666 0.90 1.97 2.808(3) 155
